data_7033433
loop_
_publ_author_name
'Mede, Ralf'
'Lorett-Vel\'asquez, Vaneza Paola'
'Klein, Moritz'
'G\"orls, Helmar'
'Schmitt, Michael'
'Gessner, Guido'
'Heinemann, Stefan H.'
'Popp, J\"urgen'
'Westerhausen, Matthias'

_publ_section_title
;
 Carbon monoxide release properties and molecular structures of
 phenylthiolatomanganese(i) carbonyl complexes of the type
 [(OC)4Mn(\m-S-aryl)]2.
;
_journal_issue 7
_journal_name_full 'Dalton transactions (Cambridge, England : 2003)'
_journal_page_first 3020
_journal_page_last 3033
_journal_paper_doi 10.1039/c4dt03567d
_journal_volume 44
_journal_year 2015
_chemical_formula_moiety 'C20 F10 Mn2 O8 S2'
_chemical_formula_sum 'C20 F10 Mn2 O8 S2'
_chemical_formula_weight 732.20
_space_group_IT_number 14
_symmetry_cell_setting monoclinic
_symmetry_space_group_name_Hall '-P 2ybc'
_symmetry_space_group_name_H-M 'P 1 21/c 1'
_atom_sites_solution_hydrogens notdet
_atom_sites_solution_primary direct
_atom_sites_solution_secondary difmap
_audit_creation_method SHELXL-97
_audit_update_record
;
2014-09-29 deposited with the CCDC.
2014-12-17 downloaded from the CCDC.
;
_cell_angle_alpha 90.00
_cell_angle_beta 116.849(1)
_cell_angle_gamma 90.00
_cell_formula_units_Z 2
_cell_length_a 9.2997(2)
_cell_length_b 16.5384(4)
_cell_length_c 8.6285(1)
_cell_measurement_temperature 133(2)
_cell_volume 1184.02(4)
_computing_cell_refinement DENZO
_computing_data_collection COLLECT
_computing_data_reduction DENZO
_computing_molecular_graphics SHELXTL/PC
_computing_publication_material SHELXL-97
_computing_structure_refinement 'SHELXL-97 (Sheldrick, 2008)'
_computing_structure_solution 'SHELXS-97 (Sheldrick, 2008)'
_diffrn_ambient_temperature 133(2)
_diffrn_measured_fraction_theta_full 0.997
_diffrn_measured_fraction_theta_max 0.997
_diffrn_measurement_device_type KappaCCD
_diffrn_measurement_method 'phi- + omega-scan'
_diffrn_radiation_monochromator graphite
_diffrn_radiation_source 'fine-focus sealed tube'
_diffrn_radiation_type MoK\a
_diffrn_radiation_wavelength 0.71073
_diffrn_reflns_av_R_equivalents 0.0212
_diffrn_reflns_av_sigmaI/netI 0.0239
_diffrn_reflns_limit_h_max 12
_diffrn_reflns_limit_h_min -10
_diffrn_reflns_limit_k_max 21
_diffrn_reflns_limit_k_min -20
_diffrn_reflns_limit_l_max 11
_diffrn_reflns_limit_l_min -11
_diffrn_reflns_number 7216
_diffrn_reflns_theta_full 27.47
_diffrn_reflns_theta_max 27.47
_diffrn_reflns_theta_min 2.45
_exptl_absorpt_coefficient_mu 1.370
_exptl_absorpt_correction_T_max 0.7456
_exptl_absorpt_correction_T_min 0.6302
_exptl_absorpt_correction_type multi-scan
_exptl_absorpt_process_details 'SADABS, Bruker-AXS, 2002'
_exptl_crystal_colour yellow
_exptl_crystal_density_diffrn 2.054
_exptl_crystal_density_method 'not measured'
_exptl_crystal_description prism
_exptl_crystal_F_000 712
_exptl_crystal_size_max 0.036
_exptl_crystal_size_mid 0.036
_exptl_crystal_size_min 0.025
_refine_diff_density_max 0.328
_refine_diff_density_min -0.272
_refine_diff_density_rms 0.055
_refine_ls_extinction_method none
_refine_ls_goodness_of_fit_ref 1.083
_refine_ls_hydrogen_treatment undef
_refine_ls_matrix_type full
_refine_ls_number_parameters 190
_refine_ls_number_reflns 2702
_refine_ls_number_restraints 0
_refine_ls_restrained_S_all 1.083
_refine_ls_R_factor_all 0.0260
_refine_ls_R_factor_gt 0.0233
_refine_ls_shift/su_max 0.001
_refine_ls_shift/su_mean 0.000
_refine_ls_structure_factor_coef Fsqd
_refine_ls_weighting_details 'calc w=1/[\s^2^(Fo^2^)+(0.0168P)^2^+0.9254P] where P=(Fo^2^+2Fc^2^)/3'
_refine_ls_weighting_scheme calc
_refine_ls_wR_factor_gt 0.0547
_refine_ls_wR_factor_ref 0.0564
_reflns_number_gt 2530
_reflns_number_total 2702
_reflns_threshold_expression >2sigma(I)
_cod_data_source_file c4dt03567d2.cif
_cod_data_source_block FO5023
_cod_depositor_comments 'Adding full bibliography for 7033427--7033440.cif.'
_cod_original_sg_symbol_H-M 'P 21/c'
_cod_database_code 7033433
_publcif_datablock.id {70f6a071-771d-4e69-ad34-751d3340da6b}

loop_
_symmetry_equiv_pos_as_xyz
'x, y, z'
'-x, y+1/2, -z+1/2'
'-x, -y, -z'
'x, -y-1/2, z-1/2'

loop_
_atom_site_label
_atom_site_type_symbol
_atom_site_fract_x
_atom_site_fract_y
_atom_site_fract_z
_atom_site_U_iso_or_equiv
_atom_site_adp_type
_atom_site_occupancy
_atom_site_symmetry_multiplicity
_atom_site_calc_flag
Mn1 Mn 0.31252(3) 0.057654(14) 0.36728(3) 0.01288(7) Uani 1 1 d
S1 S 0.58747(4) 0.07890(2) 0.57282(5) 0.01398(9) Uani 1 1 d
O1 O 0.40224(16) 0.04792(8) 0.07331(17) 0.0287(3) Uani 1 1 d
O2 O -0.02659(13) 0.00403(8) 0.16494(15) 0.0235(3) Uani 1 1 d
O3 O 0.25363(16) 0.09030(8) 0.67759(16) 0.0270(3) Uani 1 1 d
O4 O 0.23067(15) 0.22725(7) 0.25270(17) 0.0275(3) Uani 1 1 d
F1 F 0.53226(11) 0.25182(6) 0.58399(13) 0.0205(2) Uani 1 1 d
F2 F 0.68322(13) 0.37701(6) 0.52581(14) 0.0255(2) Uani 1 1 d
F3 F 0.92122(12) 0.35140(6) 0.42750(13) 0.0250(2) Uani 1 1 d
F4 F 0.99883(12) 0.19801(6) 0.38361(13) 0.0239(2) Uani 1 1 d
F5 F 0.85007(12) 0.07198(6) 0.43836(14) 0.0230(2) Uani 1 1 d
C1 C 0.68300(18) 0.15645(9) 0.51208(19) 0.0150(3) Uani 1 1 d
C2 C 0.64522(18) 0.23648(9) 0.53064(19) 0.0154(3) Uani 1 1 d
C3 C 0.72182(19) 0.30175(9) 0.5017(2) 0.0177(3) Uani 1 1 d
C4 C 0.84311(19) 0.28886(10) 0.4538(2) 0.0180(3) Uani 1 1 d
C5 C 0.88297(19) 0.21091(10) 0.4332(2) 0.0175(3) Uani 1 1 d
C6 C 0.80402(19) 0.14600(9) 0.4611(2) 0.0162(3) Uani 1 1 d
C7 C 0.36676(19) 0.04897(10) 0.1823(2) 0.0176(3) Uani 1 1 d
C8 C 0.10346(19) 0.02507(10) 0.2386(2) 0.0170(3) Uani 1 1 d
C9 C 0.27476(19) 0.07542(9) 0.5617(2) 0.0174(3) Uani 1 1 d
C10 C 0.26323(19) 0.16243(10) 0.3018(2) 0.0181(3) Uani 1 1 d

loop_
_atom_site_aniso_label
_atom_site_aniso_U_11
_atom_site_aniso_U_22
_atom_site_aniso_U_33
_atom_site_aniso_U_23
_atom_site_aniso_U_13
_atom_site_aniso_U_12
Mn1 0.01170(12) 0.01198(12) 0.01451(12) 0.00179(8) 0.00553(9) 0.00122(8)
S1 0.01242(18) 0.01214(18) 0.01662(18) 0.00098(14) 0.00590(14) 0.00027(13)
O1 0.0353(8) 0.0315(7) 0.0270(7) -0.0007(5) 0.0209(6) -0.0026(6)
O2 0.0145(6) 0.0275(7) 0.0257(6) -0.0019(5) 0.0066(5) -0.0015(5)
O3 0.0368(7) 0.0245(7) 0.0261(6) -0.0027(5) 0.0199(6) 0.0011(6)
O4 0.0273(7) 0.0165(6) 0.0350(7) 0.0068(5) 0.0109(6) 0.0037(5)
F1 0.0202(5) 0.0177(5) 0.0276(5) -0.0017(4) 0.0142(4) 0.0020(4)
F2 0.0320(6) 0.0112(5) 0.0361(6) -0.0015(4) 0.0179(5) 0.0005(4)
F3 0.0271(5) 0.0177(5) 0.0300(5) 0.0035(4) 0.0129(4) -0.0065(4)
F4 0.0209(5) 0.0263(5) 0.0311(5) 0.0040(4) 0.0176(4) 0.0015(4)
F5 0.0272(5) 0.0150(5) 0.0349(6) 0.0008(4) 0.0210(5) 0.0031(4)
C1 0.0140(7) 0.0145(7) 0.0143(7) 0.0013(6) 0.0045(6) -0.0011(6)
C2 0.0142(7) 0.0160(8) 0.0149(7) -0.0014(6) 0.0057(6) -0.0001(6)
C3 0.0201(8) 0.0119(7) 0.0179(7) -0.0013(6) 0.0059(6) 0.0006(6)
C4 0.0174(8) 0.0164(8) 0.0180(7) 0.0026(6) 0.0059(6) -0.0046(6)
C5 0.0154(7) 0.0210(8) 0.0173(7) 0.0018(6) 0.0083(6) 0.0007(6)
C6 0.0171(7) 0.0125(7) 0.0173(7) 0.0006(6) 0.0063(6) 0.0013(6)
C7 0.0143(7) 0.0140(7) 0.0215(8) 0.0019(6) 0.0053(6) -0.0002(6)
C8 0.0192(8) 0.0154(8) 0.0175(7) 0.0028(6) 0.0093(6) 0.0039(6)
C9 0.0153(8) 0.0124(7) 0.0222(8) 0.0021(6) 0.0066(6) 0.0011(6)
C10 0.0134(7) 0.0197(8) 0.0207(8) 0.0000(6) 0.0074(6) -0.0001(6)

loop_
_atom_type_symbol
_atom_type_description
_atom_type_scat_dispersion_real
_atom_type_scat_dispersion_imag
_atom_type_scat_source
C C 0.0033 0.0016 'International Tables Vol C Tables 4.2.6.8 and 6.1.1.4'
F F 0.0171 0.0103 'International Tables Vol C Tables 4.2.6.8 and 6.1.1.4'
O O 0.0106 0.0060 'International Tables Vol C Tables 4.2.6.8 and 6.1.1.4'
S S 0.1246 0.1234 'International Tables Vol C Tables 4.2.6.8 and 6.1.1.4'
Mn Mn 0.3368 0.7283 'International Tables Vol C Tables 4.2.6.8 and 6.1.1.4'

loop_
_geom_angle_atom_site_label_1
_geom_angle_atom_site_label_2
_geom_angle_atom_site_label_3
_geom_angle
_geom_angle_site_symmetry_3
C10 Mn1 C8 92.44(7) .
C10 Mn1 C7 86.32(7) .
C8 Mn1 C7 94.65(7) .
C10 Mn1 C9 90.33(7) .
C8 Mn1 C9 90.69(7) .
C7 Mn1 C9 173.81(7) .
C10 Mn1 S1 97.22(5) .
C8 Mn1 S1 168.64(5) .
C7 Mn1 S1 91.94(5) .
C9 Mn1 S1 83.32(5) .
C10 Mn1 S1 168.65(5) 3_656
C8 Mn1 S1 93.18(5) 3_656
C7 Mn1 S1 83.41(5) 3_656
C9 Mn1 S1 99.45(5) 3_656
S1 Mn1 S1 78.376(15) 3_656
C1 S1 Mn1 113.51(5) .
C1 S1 Mn1 123.14(5) 3_656
Mn1 S1 Mn1 101.623(16) 3_656
C6 C1 C2 115.79(14) .
C6 C1 S1 126.12(12) .
C2 C1 S1 117.84(12) .
F1 C2 C3 117.46(14) .
F1 C2 C1 119.51(14) .
C3 C2 C1 123.00(14) .
F2 C3 C2 120.30(14) .
F2 C3 C4 120.17(14) .
C2 C3 C4 119.49(15) .
F3 C4 C5 120.23(15) .
F3 C4 C3 120.61(15) .
C5 C4 C3 119.16(15) .
F4 C5 C4 119.44(14) .
F4 C5 C6 119.85(15) .
C4 C5 C6 120.70(15) .
F5 C6 C5 117.00(14) .
F5 C6 C1 121.15(14) .
C5 C6 C1 121.85(15) .
O1 C7 Mn1 176.29(15) .
O2 C8 Mn1 177.15(14) .
O3 C9 Mn1 176.35(14) .
O4 C10 Mn1 176.69(15) .

loop_
_geom_bond_atom_site_label_1
_geom_bond_atom_site_label_2
_geom_bond_distance
_geom_bond_site_symmetry_2
Mn1 C10 1.8160(17) .
Mn1 C8 1.8313(16) .
Mn1 C7 1.8839(17) .
Mn1 C9 1.8857(17) .
Mn1 S1 2.3897(4) .
Mn1 S1 2.4079(4) 3_656
S1 C1 1.7691(16) .
S1 Mn1 2.4079(4) 3_656
O1 C7 1.129(2) .
O2 C8 1.137(2) .
O3 C9 1.130(2) .
O4 C10 1.142(2) .
F1 C2 1.3479(18) .
F2 C3 1.3374(18) .
F3 C4 1.3407(18) .
F4 C5 1.3440(18) .
F5 C6 1.3403(18) .
C1 C6 1.392(2) .
C1 C2 1.397(2) .
C2 C3 1.377(2) .
C3 C4 1.382(2) .
C4 C5 1.375(2) .
C5 C6 1.382(2) .
